data_2016900
loop_
_publ_author_name
'Palmisano, G.'
'Pilati, T.'

_publ_section_title
;
 Structures of the natural alkaloids vincadifformine and
 8-oxotabersonine
;
_journal_issue 9
_journal_name_full 'Acta Crystallographica Section C'
_journal_page_first 1688
_journal_page_last 1691
_journal_paper_doi 10.1107/S0108270193003130
_journal_volume 49
_journal_year 1993
_chemical_formula_sum 'C23 H26 N2 O4'
_chemical_formula_weight 394.47
_chemical_name_systematic
;
(5\a,12\b,19\a)-2,3,6,7-tetradehydro-8-oxo-aspidospermidine-3-carboxylic acid
methyl ester  (8-oxotabersonine).'C21 H22 N2 O3 . 1/2C4 H8 O2'
;
_symmetry_cell_setting tetragonal
_symmetry_space_group_name_H-M 'P 43 21 2'
_cell_angle_alpha 90
_cell_angle_beta 90
_cell_angle_gamma 90
_cell_formula_units_Z 8
_cell_length_a 10.6770(10)
_cell_length_b 10.6770(10)
_cell_length_c 35.268(3)
_cell_measurement_reflns_used 25
_cell_measurement_temperature 295(2)
_cell_measurement_theta_max 13
_cell_measurement_theta_min 12
_cell_volume 4020.5(6)
_diffrn_ambient_temperature 295(2)
_diffrn_measurement_device 'Enraf-Nonius CAD4'
_diffrn_measurement_method \w/2\q
_diffrn_radiation_monochromator graphite
_diffrn_radiation_source 'fine focus Philips Mo tube'
_diffrn_radiation_type 'Mo K\a'
_diffrn_radiation_wavelength 0.71069
_diffrn_reflns_av_R_equivalents 0.027
_diffrn_reflns_limit_h_max 13
_diffrn_reflns_limit_h_min 0
_diffrn_reflns_limit_k_max 13
_diffrn_reflns_limit_k_min 0
_diffrn_reflns_limit_l_max 45
_diffrn_reflns_limit_l_min -45
_diffrn_reflns_number 4316
_diffrn_reflns_reduction_process
;
data averaged by using SDP-PAINT
;
_diffrn_reflns_theta_max 27.5
_diffrn_reflns_theta_min 0
_diffrn_standards_decay_% 0
_diffrn_standards_interval_time 180
_diffrn_standards_number 1
_exptl_absorpt_coefficient_mu 0.0836
_exptl_absorpt_correction_type none
_exptl_crystal_colour Colourless
_exptl_crystal_density_diffrn 1.303
_exptl_crystal_description
;
Prism
;
_exptl_crystal_F_000 1680
_exptl_crystal_size_max 0.28
_exptl_crystal_size_mid 0.28
_exptl_crystal_size_min 0.28
_refine_diff_density_max 0.30
_refine_ls_extinction_coef 'g = 0.0000033(3)'
_refine_ls_extinction_method 'Stout and Jensen (1968)'
_refine_ls_goodness_of_fit_obs 1.78
_refine_ls_matrix_type 'Full matrix'
_refine_ls_number_parameters 328
_refine_ls_number_reflns 1469
_refine_ls_R_factor_obs 0.060
_refine_ls_shift/esd_max 0.03
_refine_ls_structure_factor_coef F
_refine_ls_weighting_details 'w = 2F~o~Lp/[\s(I~o~)^2^+(0.03I~o~)^2^]^1/2^'
_refine_ls_weighting_scheme calc
_refine_ls_wR_factor_obs 0.056
_reflns_number_observed 1469?
_reflns_number_total 2740
_reflns_observed_criterion I>\s(I)
_cod_data_source_file na1036.cif
_cod_data_source_block na1036_structure_2_of_2
_cod_depositor_comments
;
The following automatic conversions were performed:
'_symmetry_cell_setting' value 'Tetragonal' changed to 'tetragonal'
according to '/home/saulius/struct/CIF-dictionaries/cif_core.dic'
dictionary named 'cif_core.dic' version 2.4.1 from 2010-06-29.

Automatic conversion script
Id: cif_fix_enum 1527 2010-12-29 10:47:43Z saulius 

The following automatic conversions were performed:

'_cell_measurement_temperature' value 'room temperature' was changed
to '295(2)' - the room/ambient temperature average [293;298] in
Kelvins(K) was taken.

'_diffrn_ambient_temperature' value 'room
temperature' was changed to '295(2)' - the room/ambient temperature
average [293;298] in Kelvins(K) was taken.

Automatic conversion script
Id: cif_fix_values 1646 2011-03-28 12:23:43Z adriana 

The following automatic conversions were performed:

'_cell_measurement_temperature' value 'room temperature' was changed
to '295(2)' - the room/ambient temperature average [293;298] in
Kelvins(K) was taken.

'_diffrn_ambient_temperature' value 'room
temperature' was changed to '295(2)' - the room/ambient temperature
average [293;298] in Kelvins(K) was taken.

'_symmetry_cell_setting'
value 'Tetragonal' changed to 'tetragonal' according to
/home/saulius/struct/CIF-dictionaries/cif_core.dic dictionary named
'cif_core.dic' version 2.4.1 from 2010-06-29.

Automatic conversion script
Id: cif_fix_values 1715 2011-07-08 13:25:40Z adriana 

The following automatic conversions were performed:

'_refine_ls_weighting_scheme' value 'w =
2F~o~Lp/[\s(I~o~)^2^+(0.03I~o~)^2^]^1/2^' was changed to 'calc'. New
tag '_refine_ls_weighting_details' was created. The value of the new
tag was set to 'w = 2F~o~Lp/[\s(I~o~)^2^+(0.03I~o~)^2^]^1/2^'.

Automatic conversion script
Id: cif_fix_values 3143 2015-03-26 13:38:13Z robertas 
;
_cod_database_code 2016900

loop_
_atom_site_aniso_label
_atom_site_aniso_U_11
_atom_site_aniso_U_22
_atom_site_aniso_U_33
_atom_site_aniso_U_12
_atom_site_aniso_U_13
_atom_site_aniso_U_23
O(21) 0.104(3) 0.044(2) 0.076(3) -0.011(3) -0.021(2) -0.006(2)
O(22) 0.088(3) 0.054(2) 0.066(2) -0.001(2) -0.039(2) -0.009(2)
O(26) 0.094(3) 0.093(3) 0.042(2) -0.003(3) 0.001(2) 0.025(2)
N(1) 0.054(3) 0.041(2) 0.038(2) -0.003(2) -0.014(2) -0.001(2)
N(16) 0.061(3) 0.054(3) 0.034(2) -0.002(3) -0.001(2) 0.008(2)
C(2) 0.031(3) 0.039(3) 0.043(3) 0.000(3) -0.005(2) 0.002(3)
C(3) 0.038(3) 0.039(3) 0.032(3) -0.001(3) -0.004(2) 0.002(2)
C(4) 0.044(3) 0.043(3) 0.023(2) 0.004(3) 0.006(2) 0.002(2)
C(5) 0.048(3) 0.040(3) 0.043(3) -0.003(3) -0.002(3) -0.002(3)
C(6) 0.059(3) 0.038(3) 0.055(3) -0.014(3) -0.001(3) -0.006(3)
C(7) 0.063(4) 0.035(3) 0.060(3) -0.004(3) 0.001(3) 0.007(3)
C(8) 0.064(4) 0.046(3) 0.032(3) 0.010(3) 0.000(3) 0.007(3)
C(9) 0.038(3) 0.038(3) 0.040(3) 0.007(3) 0.003(2) -0.001(3)
C(10) 0.040(3) 0.038(3) 0.050(3) -0.008(3) -0.007(3) 0.003(3)
C(11) 0.050(3) 0.037(3) 0.054(3) -0.005(3) 0.002(3) 0.002(3)
C(12) 0.052(3) 0.035(3) 0.047(3) 0.007(3) -0.008(3) 0.008(3)
C(13) 0.067(4) 0.047(3) 0.068(3) 0.012(3) -0.014(3) 0.015(3)
C(14) 0.085(5) 0.055(4) 0.057(3) 0.005(4) -0.014(3) 0.018(3)
C(15) 0.069(4) 0.068(4) 0.048(3) -0.011(4) -0.004(3) 0.011(3)
C(17) 0.059(4) 0.062(4) 0.043(3) 0.000(3) 0.005(3) -0.001(3)
C(18) 0.045(3) 0.053(3) 0.052(3) 0.001(3) 0.002(3) 0.005(3)
C(19) 0.035(3) 0.039(3) 0.049(3) -0.007(3) -0.005(3) 0.007(3)
C(20) 0.047(3) 0.046(3) 0.066(3) -0.007(3) -0.010(3) -0.001(3)
C(23) 0.125(6) 0.090(5) 0.060(3) 0.006(5) -0.044(4) -0.020(4)
C(24) 0.040(3) 0.066(4) 0.051(3) -0.005(3) -0.003(3) 0.003(3)
C(25) 0.078(5) 0.067(4) 0.098(4) 0.016(4) 0.017(4) -0.007(4)
O(1S) 0.166(5) 0.16575 0.270(10) -0.045(8) 0.017(7) -0.01726
O(2S) 0.130(10) 0.82(3) 0.240(10) -0.14(2) 0.020(10) 0.280(10)
C(3S) 0.121(7) 0.53(2) 0.127(6) -0.155(8) -0.048(6) 0.150(9)
C(4S) 0.200(10) 0.210(10) 0.178(8) 0.010(9) -0.073(8) -0.050(9)

loop_
_atom_site_label
_atom_site_fract_x
_atom_site_fract_y
_atom_site_fract_z
_atom_site_U_iso_or_equiv
_atom_site_thermal_displace_type
_atom_site_calc_flag
_atom_site_calc_attached_atom
_atom_site_type_symbol
O21 0.1561(4) -0.6929(3) 0.06070(10) 0.0747(16) Uani . . O
O22 0.1093(4) -0.5029(4) 0.03880(10) 0.0692(14) Uani . . O
O26 0.2595(4) -0.5078(4) 0.26117(8) 0.0764(15) Uani . . O
N1 0.1689(4) -0.2968(4) 0.07990(10) 0.0444(14) Uani . . N
N16 0.2717(4) -0.4217(4) 0.20240(10) 0.0498(15) Uani . . N
C2 0.1912(4) -0.3933(5) 0.10540(10) 0.0380(15) Uani . . C
C3 0.2330(4) -0.3324(4) 0.14180(10) 0.0361(16) Uani . . C
C4 0.2715(5) -0.2030(4) 0.12910(10) 0.0366(15) Uani . . C
C5 0.3334(5) -0.1071(5) 0.14730(10) 0.0438(18) Uani . . C
C6 0.3433(5) 0.0075(5) 0.1288(2) 0.050(2) Uani . . C
C7 0.2919(5) 0.0261(5) 0.09350(10) 0.0527(18) Uani . . C
C8 0.2328(5) -0.0717(5) 0.07470(10) 0.0473(19) Uani . . C
C9 0.2227(5) -0.1858(5) 0.09290(10) 0.0386(17) Uani . . C
C10 0.1842(5) -0.5179(5) 0.10060(10) 0.0428(16) Uani . . C
C11 0.2368(5) -0.5969(5) 0.13280(10) 0.0468(18) Uani . . C
C12 0.3590(5) -0.5396(5) 0.14770(10) 0.0448(16) Uani . . C
C13 0.4134(6) -0.6196(5) 0.1792(2) 0.061(2) Uani . . C
C14 0.3929(6) -0.6018(5) 0.2153(2) 0.066(2) Uani . . C
C15 0.3055(5) -0.5073(6) 0.22900(10) 0.062(2) Uani . . C
C17 0.1765(5) -0.3281(5) 0.20810(10) 0.055(2) Uani . . C
C18 0.1191(5) -0.3214(5) 0.16920(10) 0.0501(16) Uani . . C
C19 0.3293(5) -0.4111(5) 0.16530(10) 0.0410(16) Uani . . C
C20 0.1498(5) -0.5811(5) 0.0660(2) 0.0527(19) Uani . . C
C23 0.0841(7) -0.5594(6) 0.0024(2) 0.092(3) Uani . . C
C24 0.4585(5) -0.5226(6) 0.11690(10) 0.0522(19) Uani . . C
C25 0.4891(6) -0.6414(6) 0.0945(2) 0.081(3) Uani . . C
O1S 0.5456(6) 0.54561 0.00000 0.200(4) Uani . . O
O2S 0.3830(10) 0.501(2) 0.0110(5) 0.396(12) Uani . . O
C3S 0.4279(8) 0.5880(10) 0.0051(3) 0.260(6) Uani . . C
C4S 0.3950(10) 0.7000(10) -0.0081(3) 0.195(6) Uani . . C
H1 0.133(3) -0.311(3) 0.0601(9) 0.039(18) Uiso . N1 H
H5 0.369(4) -0.125(4) 0.1750(10) 0.10(3) Uiso . C5 H
H6 0.392(3) 0.066(3) 0.1390(8) 0.019(16) Uiso . C6 H
H7 0.307(4) 0.109(4) 0.0800(10) 0.11(3) Uiso . C7 H
H8 0.199(3) -0.062(3) 0.0540(8) 0.025(17) Uiso . C8 H
H13 0.474(4) -0.682(4) 0.1750(10) 0.13(3) Uiso . C13 H
H14 0.438(4) -0.652(4) 0.2380(10) 0.14(3) Uiso . C14 H
H111 0.255(4) -0.689(4) 0.1260(10) 0.10(3) Uiso . C11 H
H112 0.170(4) -0.603(4) 0.1530(10) 0.12(3) Uiso . C11 H
H171 0.211(4) -0.247(4) 0.2120(10) 0.10(3) Uiso . C17 H
H172 0.120(5) -0.336(5) 0.2330(10) 0.16(3) Uiso . C17 H
H181 0.062(4) -0.385(4) 0.1640(10) 0.09(2) Uiso . C18 H
H182 0.063(4) -0.253(4) 0.1680(10) 0.07(2) Uiso . C18 H
H19 0.396(4) -0.365(4) 0.1700(10) 0.06(2) Uiso . C19 H
H231 0.05487 -0.49308 -0.01579 0.2193 Uiso calc C23 H
H232 0.16280 -0.59812 -0.00773 0.2193 Uiso calc C23 H
H233 0.01820 -0.62469 0.00503 0.2193 Uiso calc C23 H
H241 0.533(3) -0.482(4) 0.1260(10) 0.058(19) Uiso . C24 H
H242 0.41716 -0.46613 0.09764 0.1645 Uiso calc C24 H
H251 0.55437 -0.62167 0.07485 0.2193 Uiso calc C25 H
H252 0.52277 -0.70628 0.11222 0.2193 Uiso calc C25 H
H253 0.41235 -0.67367 0.08174 0.2193 Uiso calc C25 H

loop_
_atom_type_symbol
_atom_type_description
_atom_type_scat_dispersion_real
_atom_type_scat_dispersion_imag
_atom_type_scat_source
O Oxygen 0.008 0.006 'IntTabIV  Tab.2.2A 2.3.1'
N Nitrogen 0.004 0.003 'IntTabIV  Tab.2.2A 2.3.1'
C Carbon 0.002 0.002 'IntTabIV  Tab.2.2A 2.3.1'
H Hydrogen 0.000 0.000 'IntTabIV  Tab.2.2C      '

loop_
_geom_angle_atom_site_label_1
_geom_angle_atom_site_label_2
_geom_angle_atom_site_label_3
_geom_angle
_geom_angle_publ_flag
C20 O22 C23 115.8(5) no
C9 N1 H1 130(2) no
C2 N1 H1 120(2) no
C2 N1 C9 110.3(4) no
C17 N16 C19 111.8(4) no
C15 N16 C19 124.3(4) no
C15 N16 C17 123.9(4) no
N1 C2 C10 130.1(4) no
N1 C2 C3 106.4(4) no
C3 C2 C10 123.5(4) no
C2 C3 C19 114.5(4) no
C2 C3 C18 109.3(3) no
C2 C3 C4 102.9(3) no
C18 C3 C19 103.0(3) no
C4 C3 C19 118.0(4) no
C4 C3 C18 109.1(4) no
C3 C4 C9 106.9(4) no
C3 C4 C5 132.3(3) no
C5 C4 C9 120.6(4) no
C4 C5 H5 118(2) no
C4 C5 C6 118.2(4) no
C6 C5 H5 124(2) no
C5 C6 H6 118(2) no
C5 C6 C7 121.4(5) no
C7 C6 H6 120(2) no
C6 C7 H7 119(2) no
C6 C7 C8 120.3(4) no
C8 C7 H7 120(2) no
C7 C8 H8 122(2) no
C7 C8 C9 118.5(4) no
C9 C8 H8 119(2) no
C4 C9 C8 120.9(4) no
N1 C9 C8 129.0(4) no
N1 C9 C4 110.1(4) no
C2 C10 C20 125.8(5) no
C2 C10 C11 115.7(4) no
C11 C10 C20 117.8(4) no
C10 C11 H112 108(2) no
C10 C11 H111 115(2) no
C10 C11 C12 110.4(4) no
H111 C11 H112 104(3) no
C12 C11 H112 113(2) no
C12 C11 H111 107(2) no
C11 C12 C24 113.2(3) no
C11 C12 C19 108.6(4) no
C11 C12 C13 110.6(4) no
C19 C12 C24 108.9(4) no
C13 C12 C24 108.7(4) no
C13 C12 C19 106.6(4) no
C12 C13 H13 123(2) no
C12 C13 C14 124.6(5) no
C14 C13 H13 112(2) no
C13 C14 H14 125(2) no
C13 C14 C15 122.1(6) no
C15 C14 H14 113(2) no
N16 C15 C14 114.0(4) no
O26 C15 C14 123.8(4) no
O26 C15 N16 122.1(4) no
N16 C17 H172 117(2) no
N16 C17 H171 112(3) no
N16 C17 C18 101.2(4) no
H171 C17 H172 100(3) no
C18 C17 H172 122(3) no
C18 C17 H171 104(2) no
C3 C18 C17 104.1(4) no
C17 C18 H182 110(2) no
C17 C18 H181 114(2) no
C3 C18 H182 122(2) no
C3 C18 H181 110(2) no
H181 C18 H182 98(4) no
C3 C19 C12 113.6(3) no
N16 C19 C12 112.4(4) no
N16 C19 C3 103.9(3) no
C12 C19 H19 114(3) no
C3 C19 H19 109(3) no
N16 C19 H19 103(2) no
O22 C20 C10 113.3(5) no
O21 C20 C10 125.3(5) no
O21 C20 O22 121.4(5) no
O22 C23 H233 110.0(10) no
O22 C23 H232 109.0(10) no
O22 C23 H231 109.0(10) no
H232 C23 H233 110.0(10) no
H231 C23 H233 109.0(10) no
H231 C23 H232 109.0(10) no
C12 C24 H242 104 no
C12 C24 H241 113(2) no
C12 C24 C25 114.6(4) no
H241 C24 H242 108(2) no
C25 C24 H242 104 no
C25 C24 H241 112(2) no
C24 C25 H253 110.0(10) no
C24 C25 H252 109.0(10) no
C24 C25 H251 109.0(10) no
H252 C25 H253 110.0(10) no
H251 C25 H253 109.0(10) no
H251 C25 H252 109.0(10) no
O2S O1S C3S 34.9(7) no
O1S O2S C3S 46.3(7) no
O1S C3S O2S 99.0(10) no

loop_
_geom_bond_atom_site_label_1
_geom_bond_atom_site_label_2
_geom_bond_distance
_geom_bond_publ_flag
O21 C20 1.210(6) no
O22 C20 1.343(7) no
O22 C23 1.444(7) no
O26 C15 1.236(5) no
N1 C2 1.388(6) no
N1 C9 1.395(6) no
N1 H1 0.81(3) no
N16 C15 1.359(6) no
N16 C17 1.440(6) no
N16 C19 1.450(5) no
C2 C3 1.507(5) no
C2 C10 1.343(7) no
C3 C4 1.509(6) no
C3 C18 1.558(6) no
C3 C19 1.565(6) no
C4 C5 1.377(6) no
C4 C9 1.391(5) no
C5 C6 1.391(7) no
C5 H5 1.07(3) no
C6 C7 1.375(7) no
C6 H6 0.89(3) no
C7 C8 1.389(7) no
C7 H7 1.02(4) no
C8 C9 1.381(7) no
C8 H8 0.82(2) no
C10 C11 1.522(6) no
C10 C20 1.442(7) no
C11 C12 1.534(7) no
C11 H111 1.03(4) no
C11 H112 1.01(3) no
C12 C13 1.517(7) no
C12 C19 1.539(7) no
C12 C24 1.530(6) no
C13 C14 1.306(9) no
C13 H13 0.94(4) no
C14 C15 1.457(8) no
C14 H14 1.08(3) no
C17 C18 1.504(5) no
C17 H171 0.95(4) no
C17 H172 1.07(4) no
C18 H181 0.93(4) no
C18 H182 0.95(4) no
C19 H19 0.88(4) no
C23 H231 1.005(6) no
C23 H232 1.002(7) no
C23 H233 0.995(7) no
C24 C25 1.530(8) no
C24 H241 0.96(3) no
C24 H242 1.010(5) no
C25 H251 1.005(6) no
C25 H252 1.000(6) no
C25 H253 0.996(6) no
O1S O2S 1.840(10) no
O1S C3S 1.350(10) no
O2S C3S 1.07(2) no

loop_
_geom_torsion_atom_site_label_1
_geom_torsion_atom_site_label_2
_geom_torsion_atom_site_label_3
_geom_torsion_atom_site_label_4
_geom_torsion
_geom_torsion_publ_flag
C9 N1 C2 C3 15.5(5) no
N1 C2 C3 C4 -18.3(4) no
C10 C2 C3 C19 30.2(6) no
C3 C2 C10 C11 -7.3(7) no
C18 C3 C19 N16 -6.8(4) no
C2 C3 C19 C12 -2.7(5) no
C19 C3 C18 C17 28.4(4) no
C2 C10 C11 C12 -41.0(6) no
C10 C11 C12 C19 64.7(5) no
C10 C11 C12 C24 -56.4(5) no
C11 C12 C19 C3 -41.2(5) no
C13 C12 C19 N16 -42.7(5) no
C19 C12 C13 C14 24.2(8) no
C12 C13 C14 C15 5.2(10) no
C13 C14 C15 N16 -15.0(8) no
C14 C15 N16 C19 -8.8(7) no
N16 C17 C18 C3 -39.2(4) no
C17 N16 C19 C3 -19.0(5) no
C15 N16 C19 C12 39.3(6) no
C19 N16 C17 C18 37.2(5) no
